data_8101397
loop_
_publ_author_name
'Euler, H.'
'Barbier, B.'
'Klumpp, S.'
'Kirfel, A.'

_publ_section_title
;
Crystal structure of Tutton's salts, Rb~2~[M^II^(H~2~O)~6~](SO~4~)
~2~, M^II^ = Mg, Mn, Fe, Co, Ni, Zn
;
_journal_issue 4
_journal_name_full 'Zeitschrift f\"ur Kristallographie - New Crystal Structures'
_journal_page_first 473
_journal_page_last 476
_journal_volume 215
_journal_year 2000
_chemical_formula_structural 'Rb2[Ni(H2 O)6](S O4)2'
_chemical_formula_sum 'H12 Ni O14 Rb2 S2'
_chemical_formula_weight 529.87
_space_group_IT_number 14
_symmetry_cell_setting monoclinic
_symmetry_space_group_name_Hall '-P 2yab'
_symmetry_space_group_name_H-M 'P 1 21/a 1'
_cell_angle_alpha 90.00
_cell_angle_beta 106.06
_cell_angle_gamma 90.00
_cell_formula_units_Z 2
_cell_length_a 9.131
_cell_length_b 12.410
_cell_length_c 6.221
_cell_measurement_temperature 293(2)
_cell_volume 677.5
_diffrn_ambient_temperature 293(2)
_exptl_crystal_density_diffrn 2.597
_refine_ls_R_factor_obs 0.0174
_refine_ls_wR_factor_obs 0.0404
_cod_original_sg_symbol_H-M 'P 21/a'
_cod_database_code 8101397

loop_
_symmetry_equiv_pos_as_xyz
'x, y, z'
'-x+1/2, y+1/2, -z'
'-x, -y, -z'
'x-1/2, -y-1/2, z'

loop_
_atom_site_aniso_label
_atom_site_aniso_U_11
_atom_site_aniso_U_22
_atom_site_aniso_U_33
_atom_site_aniso_U_23
_atom_site_aniso_U_13
_atom_site_aniso_U_12
Ni 0.0207(2) 0.0217(2) 0.0225(2) 0.0001(2) 0.0064(2) -0.0011(2)
S 0.0221(3) 0.0233(3) 0.0254(3) -0.0010(2) 0.0062(2) -0.0021(2)
O1 0.0471(11) 0.0296(9) 0.0335(10) 0.0018(8) 0.0150(8) -0.0071(8)
O2 0.0261(9) 0.0434(11) 0.0514(12) -0.0029(10) 0.0046(8) 0.0050(8)
O3 0.0262(9) 0.0334(9) 0.0314(9) -0.0052(8) 0.0070(7) -0.0061(7)
O4 0.0438(11) 0.0323(9) 0.0278(9) -0.0028(8) 0.0127(8) -0.0042(8)
O5 0.0283(10) 0.0333(10) 0.0273(10) 0.0001(8) 0.0062(9) -0.0063(8)
O6 0.0246(10) 0.0292(10) 0.0367(10) 0.0008(8) 0.0087(8) 0.0010(8)
O7 0.0326(10) 0.0272(10) 0.0277(9) 0.0027(7) 0.0126(8) 0.0012(8)
Rb 0.0359(2) 0.0338(2) 0.0365(2) 0.00045(11) 0.01364(11) -0.00048(10)

loop_
_atom_site_label
_atom_site_type_symbol
_atom_site_fract_x
_atom_site_fract_y
_atom_site_fract_z
_atom_site_U_iso_or_equiv
_atom_site_thermal_displace_type
_atom_site_occupancy
_atom_site_calc_flag
_atom_site_refinement_flags
_atom_site_disorder_group
Ni Ni 0.0000 0.0000 0.0000 0.02156(13) Uani 1 d S .
S S 0.40400(6) 0.13940(5) 0.73180(10) 0.02367(15) Uani 1 d . .
O1 O 0.4142(2) 0.23207(14) 0.5892(3) 0.0360(4) Uani 1 d . .
O2 O 0.5440(2) 0.0758(2) 0.7781(3) 0.0416(5) Uani 1 d . .
O3 O 0.2756(2) 0.07126(14) 0.6100(3) 0.0305(4) Uani 1 d . .
O4 O 0.3770(2) 0.17790(14) 0.9426(3) 0.0341(4) Uani 1 d . .
O5 O 0.1625(2) 0.11117(15) 0.1593(3) 0.0299(4) Uani 1 d . .
O6 O -0.1667(2) 0.1093(2) 0.0259(3) 0.0301(4) Uani 1 d . .
O7 O 0.0011(2) -0.0649(2) 0.2987(3) 0.0283(4) Uani 1 d . .
Rb Rb 0.13102(3) 0.34974(2) 0.34708(4) 0.03468(12) Uani 1 d . .
H1 H 0.2005(37) 0.0934(26) 0.2747(58) 0.037(9) Uiso 1 d . .
H2 H 0.2277(38) 0.1218(25) 0.0939(58) 0.042(9) Uiso 1 d . .
H3 H -0.2453(41) 0.0997(27) -0.0451(55) 0.043(10) Uiso 1 d . .
H4 H -0.1471(43) 0.1700(30) -0.0063(62) 0.057(12) Uiso 1 d . .
H5 H -0.0665(47) -0.0618(30) 0.3417(65) 0.059(12) Uiso 1 d . .
H6 H 0.0243(41) -0.1267(31) 0.3264(61) 0.052(10) Uiso 1 d . .

loop_
_geom_bond_atom_site_label_1
_geom_bond_atom_site_label_2
_geom_bond_distance
_geom_bond_site_symmetry_2
_geom_bond_publ_flag
Ni O7 2.023(2) 3 ?
Ni O7 2.023(2) . ?
Ni O5 2.067(2) 3 ?
Ni O5 2.067(2) . ?
Ni O6 2.078(2) . ?
Ni O6 2.078(2) 3 ?
S O2 1.462(2) . ?
S O1 1.471(2) . ?
S O3 1.474(2) . ?
S O4 1.479(2) . ?
S Rb 3.5761(6) 4_665 ?
S Rb 3.6300(6) 2_546 ?
S Rb 3.8183(6) 4_666 ?
S Rb 3.9314(6) . ?
O1 H6 1.87(4) 2_556 ?
O1 O7 2.671(3) 2_556 ?
O1 Rb 2.978(2) 4_665 ?
O1 Rb 2.989(2) . ?
O2 H3 1.96(4) 1_656 ?
O2 O6 2.697(3) 1_656 ?
O2 Rb 3.139(2) 4_665 ?
O2 Rb 3.216(2) 2_546 ?
O2 Rb 3.530(2) 4_666 ?
O2 Rb 5.232(2) . ?
O3 H5 2.02(4) 3_556 ?
O3 H1 2.03(3) . ?
O3 O7 2.740(3) 3_556 ?
O3 O5 2.752(3) . ?
O3 Rb 2.869(2) 2_546 ?
O3 H5 3.52(4) . ?
O3 Rb 3.895(2) . ?
O4 H4 1.94(4) 4_666 ?
O4 H2 1.98(4) 1_556 ?
O4 O6 2.742(3) 4_666 ?
O4 O5 2.793(3) 1_556 ?
O4 Rb 2.933(2) 4_666 ?
O4 Rb 4.327(2) . ?
O5 H1 0.74(3) . ?
O5 H2 0.82(4) . ?
O5 O7 2.886(3) 3 ?
O5 O6 2.889(3) . ?
O5 O7 2.899(3) . ?
O5 O6 2.973(3) 3 ?
O5 Rb 3.225(2) . ?
O5 H1 0.74(3) . ?
O5 H2 0.82(4) . ?
O6 O7 2.891(3) 3 ?
O6 O7 2.909(3) . ?
O6 Rb 3.115(2) 4_565 ?
O6 Rb 4.157(2) . ?
O6 H3 0.74(4) . ?
O6 H4 0.81(4) . ?
O7 Rb 3.629(2) 2_546 ?
O7 H5 0.74(4) . ?
O7 H6 0.80(4) . ?
Rb O3 2.869(2) 2_556 ?
Rb O4 2.933(2) 4_564 ?
Rb O1 2.978(2) 4_565 ?
Rb O6 3.115(2) 4_665 ?
Rb O2 3.139(2) 4_565 ?
Rb O2 3.216(2) 2_556 ?
Rb O2 3.530(2) 4_564 ?
Rb S 3.5761(6) 4_565 ?
Rb O7 3.629(2) 2_556 ?
Rb S 3.6300(6) 2_556 ?
Rb H1 3.30(3) . ?
